data_7118008
loop_
_publ_author_name
'Philipp Bissinger'
'Holger Braunschweig'
'Mehmet Ali Celik'
'Christina Claes'
'Rian D. Dewhurst'
'Sebastian Endres'
'Hauke Kelch'
'Thomas Kramer'
'Ivo Krummenacher'
'Christoph Schneider'

_publ_section_title
;
 Synthesis of cyclic diborenes with unprecedented cis-configuration
;
_journal_name_full Chem.Commun.
_journal_page_first 15917
_journal_paper_doi 10.1039/C5cc07103H
_journal_volume 51
_journal_year 2015
_chemical_formula_moiety 'C24 H40 B2 P2'
_chemical_formula_sum 'C24 H40 B2 P2'
_chemical_formula_weight 412.12
_chemical_name_common
;
?
;
_chemical_name_systematic
; 
?
;
_chemical_properties_physical 'Air-sensitive, Moisture-sensitive'
_space_group_IT_number 14
_symmetry_cell_setting monoclinic
_symmetry_space_group_name_Hall '-P 2ybc'
_symmetry_space_group_name_H-M 'P 1 21/c 1'
_atom_sites_solution_hydrogens geom
_atom_sites_solution_primary direct
_atom_sites_solution_secondary difmap
_audit_creation_method SHELXL-97
_audit_update_record
;
2015-08-11 deposited with the CCDC.
2015-09-04 downloaded from the CCDC.
;
_cell_angle_alpha 90.00
_cell_angle_beta 99.393(3)
_cell_angle_gamma 90.00
_cell_formula_units_Z 2
_cell_length_a 9.4899(9)
_cell_length_b 13.6443(12)
_cell_length_c 9.7286(9)
_cell_measurement_reflns_used 3228
_cell_measurement_temperature 100(2)
_cell_measurement_theta_max 24.93
_cell_measurement_theta_min 2.59
_cell_volume 1242.8(2)
_computing_cell_refinement 'Saint+ ver. 7.68A (Bruker AXS)'
_computing_data_collection 'APEX2 ver. 2010.3 (Bruker AXS)'
_computing_data_reduction 'Saint+ ver. 7.68A (Bruker AXS)'
_computing_molecular_graphics 'XP ver. 5.1 (Bruker AXS, 1998)'
_computing_publication_material 'SHELXL-97 (Sheldrick, 2008)'
_computing_structure_refinement 'SHELXL-97 (Sheldrick, 1997)'
_computing_structure_solution 'SHELXS-97 (Sheldrick, 1990)'
_diffrn_ambient_temperature 100(2)
_diffrn_detector_area_resol_mean 8.333
_diffrn_measured_fraction_theta_full 0.998
_diffrn_measured_fraction_theta_max 0.998
_diffrn_measurement_device_type 'Bruker X8-APEX II'
_diffrn_measurement_method '\f and \w scans'
_diffrn_radiation_monochromator 'multi-layer mirror'
_diffrn_radiation_source 'rotating anode'
_diffrn_radiation_type MoK\a
_diffrn_radiation_wavelength 0.71073
_diffrn_reflns_av_R_equivalents 0.0493
_diffrn_reflns_av_sigmaI/netI 0.0361
_diffrn_reflns_limit_h_max 11
_diffrn_reflns_limit_h_min -11
_diffrn_reflns_limit_k_max 16
_diffrn_reflns_limit_k_min -17
_diffrn_reflns_limit_l_max 12
_diffrn_reflns_limit_l_min -12
_diffrn_reflns_number 16184
_diffrn_reflns_theta_full 26.37
_diffrn_reflns_theta_max 26.37
_diffrn_reflns_theta_min 3.60
_exptl_absorpt_coefficient_mu 0.183
_exptl_absorpt_correction_T_max 0.7454
_exptl_absorpt_correction_T_min 0.6989
_exptl_absorpt_correction_type multi-scan
_exptl_absorpt_process_details 'Sadabs 2008/1 (Bruker 2008)'
_exptl_crystal_colour yellow
_exptl_crystal_density_diffrn 1.101
_exptl_crystal_density_method 'not measured'
_exptl_crystal_description block
_exptl_crystal_F_000 448
_exptl_crystal_size_max 0.29
_exptl_crystal_size_mid 0.24
_exptl_crystal_size_min 0.16
_refine_diff_density_max 1.027
_refine_diff_density_min -0.387
_refine_diff_density_rms 0.074
_refine_ls_extinction_method none
_refine_ls_goodness_of_fit_ref 1.060
_refine_ls_hydrogen_treatment constr
_refine_ls_matrix_type full
_refine_ls_number_parameters 133
_refine_ls_number_reflns 2533
_refine_ls_number_restraints 0
_refine_ls_restrained_S_all 1.060
_refine_ls_R_factor_all 0.0726
_refine_ls_R_factor_gt 0.0577
_refine_ls_shift/su_max 0.000
_refine_ls_shift/su_mean 0.000
_refine_ls_structure_factor_coef Fsqd
_refine_ls_weighting_details 'calc w=1/[\s^2^(Fo^2^)+(0.0864P)^2^+1.3472P] where P=(Fo^2^+2Fc^2^)/3'
_refine_ls_weighting_scheme calc
_refine_ls_wR_factor_gt 0.1542
_refine_ls_wR_factor_ref 0.1665
_reflns_number_gt 2062
_reflns_number_total 2533
_reflns_threshold_expression >2sigma(I)
_cod_data_source_file c5cc07103h2.cif
_cod_data_source_block 4
_cod_original_sg_symbol_H-M P2(1)/c
_cod_database_code 7118008

loop_
_symmetry_equiv_pos_as_xyz
'x, y, z'
'-x, y+1/2, -z+1/2'
'-x, -y, -z'
'x, -y-1/2, z-1/2'

loop_
_atom_site_label
_atom_site_type_symbol
_atom_site_fract_x
_atom_site_fract_y
_atom_site_fract_z
_atom_site_U_iso_or_equiv
_atom_site_adp_type
_atom_site_occupancy
_atom_site_symmetry_multiplicity
_atom_site_calc_flag
_atom_site_refinement_flags
_atom_site_disorder_assembly
_atom_site_disorder_group
B1 B -0.0118(3) 0.0323(2) 0.4321(3) 0.0243(6) Uani 1 1 d . . .
P2 P 0.15072(6) 0.05360(5) 0.34451(6) 0.0192(2) Uani 1 1 d . . .
C3 C 0.3177(3) 0.0002(3) 0.4176(3) 0.0405(8) Uani 1 1 d . . .
H3A H 0.3902 0.0180 0.3609 0.061 Uiso 1 1 calc R . .
H3B H 0.3080 -0.0713 0.4193 0.061 Uiso 1 1 calc R . .
H3C H 0.3468 0.0245 0.5128 0.061 Uiso 1 1 calc R . .
C4 C 0.1905(3) 0.1828(2) 0.3308(3) 0.0355(7) Uani 1 1 d . . .
H4A H 0.2716 0.1907 0.2809 0.053 Uiso 1 1 calc R . .
H4B H 0.2147 0.2110 0.4243 0.053 Uiso 1 1 calc R . .
H4C H 0.1069 0.2166 0.2797 0.053 Uiso 1 1 calc R . .
C5 C 0.1261(3) 0.0162(3) 0.1631(3) 0.0391(7) Uani 1 1 d . . .
H5A H 0.2091 0.0365 0.1220 0.059 Uiso 1 1 calc R . .
H5B H 0.0398 0.0472 0.1123 0.059 Uiso 1 1 calc R . .
H5C H 0.1160 -0.0552 0.1571 0.059 Uiso 1 1 calc R . .
C6 C -0.1504(3) 0.08883(19) 0.3512(3) 0.0248(6) Uani 1 1 d . . .
C7 C -0.1843(3) 0.18599(19) 0.3847(3) 0.0249(6) Uani 1 1 d . . .
C8 C -0.3013(3) 0.23439(19) 0.3094(3) 0.0239(6) Uani 1 1 d . . .
H8 H -0.3214 0.2997 0.3341 0.029 Uiso 1 1 calc R . .
C9 C -0.3896(3) 0.18961(19) 0.1990(3) 0.0235(6) Uani 1 1 d . . .
C10 C -0.3612(3) 0.0931(2) 0.1698(3) 0.0257(6) Uani 1 1 d . . .
H10 H -0.4228 0.0602 0.0976 0.031 Uiso 1 1 calc R . .
C11 C -0.2451(3) 0.04253(19) 0.2429(3) 0.0264(6) Uani 1 1 d . . .
C12 C -0.0959(3) 0.2402(2) 0.5048(3) 0.0315(6) Uani 1 1 d . . .
H12A H -0.1559 0.2885 0.5423 0.047 Uiso 1 1 calc R . .
H12B H -0.0165 0.2737 0.4717 0.047 Uiso 1 1 calc R . .
H12C H -0.0581 0.1934 0.5780 0.047 Uiso 1 1 calc R . .
C13 C -0.5096(3) 0.2455(2) 0.1115(3) 0.0316(6) Uani 1 1 d . . .
H13A H -0.5888 0.2007 0.0792 0.047 Uiso 1 1 calc R . .
H13B H -0.4750 0.2743 0.0309 0.047 Uiso 1 1 calc R . .
H13C H -0.5427 0.2977 0.1676 0.047 Uiso 1 1 calc R . .
C14 C -0.2262(3) -0.0639(2) 0.2081(3) 0.0336(7) Uani 1 1 d . . .
H14A H -0.3072 -0.0854 0.1390 0.050 Uiso 1 1 calc R . .
H14B H -0.2216 -0.1036 0.2927 0.050 Uiso 1 1 calc R . .
H14C H -0.1375 -0.0719 0.1700 0.050 Uiso 1 1 calc R . .

loop_
_atom_site_aniso_label
_atom_site_aniso_U_11
_atom_site_aniso_U_22
_atom_site_aniso_U_33
_atom_site_aniso_U_23
_atom_site_aniso_U_13
_atom_site_aniso_U_12
B1 0.0233(15) 0.0215(14) 0.0263(15) 0.0000(12) -0.0018(11) 0.0001(11)
P2 0.0188(4) 0.0219(4) 0.0166(3) 0.0000(2) 0.0020(2) -0.0033(2)
C3 0.0274(15) 0.048(2) 0.0434(18) 0.0065(14) -0.0030(13) 0.0111(13)
C4 0.0423(17) 0.0270(15) 0.0382(16) 0.0027(12) 0.0097(13) -0.0024(12)
C5 0.0442(18) 0.0468(19) 0.0242(14) -0.0086(13) -0.0007(12) 0.0057(14)
C6 0.0255(13) 0.0200(12) 0.0255(13) 0.0004(10) -0.0058(10) 0.0019(10)
C7 0.0255(13) 0.0205(13) 0.0261(13) 0.0005(10) -0.0035(10) 0.0034(10)
C8 0.0226(13) 0.0202(13) 0.0285(14) 0.0032(10) 0.0033(10) 0.0043(10)
C9 0.0171(12) 0.0266(14) 0.0261(13) 0.0091(10) 0.0011(9) 0.0019(10)
C10 0.0227(13) 0.0278(14) 0.0231(13) 0.0030(10) -0.0068(10) -0.0050(10)
C11 0.0264(14) 0.0211(13) 0.0280(14) -0.0006(10) -0.0069(11) 0.0006(10)
C12 0.0349(15) 0.0211(13) 0.0343(15) -0.0077(11) -0.0069(12) 0.0052(11)
C13 0.0184(13) 0.0384(16) 0.0362(16) 0.0135(12) -0.0010(11) 0.0056(11)
C14 0.0379(16) 0.0227(14) 0.0344(15) -0.0062(11) -0.0119(12) -0.0011(11)

loop_
_atom_type_symbol
_atom_type_description
_atom_type_scat_dispersion_real
_atom_type_scat_dispersion_imag
_atom_type_scat_source
C C 0.0033 0.0016 'International Tables Vol C Tables 4.2.6.8 and 6.1.1.4'
H H 0.0000 0.0000 'International Tables Vol C Tables 4.2.6.8 and 6.1.1.4'
B B 0.0013 0.0007 'International Tables Vol C Tables 4.2.6.8 and 6.1.1.4'
P P 0.1023 0.0942 'International Tables Vol C Tables 4.2.6.8 and 6.1.1.4'

loop_
_geom_angle_atom_site_label_1
_geom_angle_atom_site_label_2
_geom_angle_atom_site_label_3
_geom_angle
_geom_angle_site_symmetry_1
_geom_angle_site_symmetry_3
B1 B1 C6 132.1(3) 3_556 .
B1 B1 P2 116.6(3) 3_556 .
C6 B1 P2 111.34(19) . .
C3 P2 C4 104.16(16) . .
C3 P2 C5 103.77(15) . .
C4 P2 C5 101.36(15) . .
C3 P2 B1 119.43(14) . .
C4 P2 B1 112.07(14) . .
C5 P2 B1 114.04(14) . .
P2 C3 H3A 109.5 . .
P2 C3 H3B 109.5 . .
H3A C3 H3B 109.5 . .
P2 C3 H3C 109.5 . .
H3A C3 H3C 109.5 . .
H3B C3 H3C 109.5 . .
P2 C4 H4A 109.5 . .
P2 C4 H4B 109.5 . .
H4A C4 H4B 109.5 . .
P2 C4 H4C 109.5 . .
H4A C4 H4C 109.5 . .
H4B C4 H4C 109.5 . .
P2 C5 H5A 109.5 . .
P2 C5 H5B 109.5 . .
H5A C5 H5B 109.5 . .
P2 C5 H5C 109.5 . .
H5A C5 H5C 109.5 . .
H5B C5 H5C 109.5 . .
C7 C6 C11 116.6(2) . .
C7 C6 B1 122.2(2) . .
C11 C6 B1 121.1(2) . .
C8 C7 C6 121.0(2) . .
C8 C7 C12 117.9(2) . .
C6 C7 C12 121.1(2) . .
C9 C8 C7 121.7(2) . .
C9 C8 H8 119.1 . .
C7 C8 H8 119.1 . .
C10 C9 C8 117.6(2) . .
C10 C9 C13 121.2(2) . .
C8 C9 C13 121.1(2) . .
C9 C10 C11 122.0(2) . .
C9 C10 H10 119.0 . .
C11 C10 H10 119.0 . .
C10 C11 C6 120.8(2) . .
C10 C11 C14 118.3(2) . .
C6 C11 C14 120.8(2) . .
C7 C12 H12A 109.5 . .
C7 C12 H12B 109.5 . .
H12A C12 H12B 109.5 . .
C7 C12 H12C 109.5 . .
H12A C12 H12C 109.5 . .
H12B C12 H12C 109.5 . .
C9 C13 H13A 109.5 . .
C9 C13 H13B 109.5 . .
H13A C13 H13B 109.5 . .
C9 C13 H13C 109.5 . .
H13A C13 H13C 109.5 . .
H13B C13 H13C 109.5 . .
C11 C14 H14A 109.5 . .
C11 C14 H14B 109.5 . .
H14A C14 H14B 109.5 . .
C11 C14 H14C 109.5 . .
H14A C14 H14C 109.5 . .
H14B C14 H14C 109.5 . .

loop_
_geom_bond_atom_site_label_1
_geom_bond_atom_site_label_2
_geom_bond_distance
_geom_bond_site_symmetry_2
B1 B1 1.573(6) 3_556
B1 C6 1.615(4) .
B1 P2 1.902(3) .
P2 C3 1.784(3) .
P2 C4 1.812(3) .
P2 C5 1.815(3) .
C3 H3A 0.9800 .
C3 H3B 0.9800 .
C3 H3C 0.9800 .
C4 H4A 0.9800 .
C4 H4B 0.9800 .
C4 H4C 0.9800 .
C5 H5A 0.9800 .
C5 H5B 0.9800 .
C5 H5C 0.9800 .
C6 C7 1.415(4) .
C6 C11 1.417(3) .
C7 C8 1.393(3) .
C7 C12 1.515(3) .
C8 C9 1.391(4) .
C8 H8 0.9500 .
C9 C10 1.383(4) .
C9 C13 1.512(3) .
C10 C11 1.393(3) .
C10 H10 0.9500 .
C11 C14 1.509(4) .
C12 H12A 0.9800 .
C12 H12B 0.9800 .
C12 H12C 0.9800 .
C13 H13A 0.9800 .
C13 H13B 0.9800 .
C13 H13C 0.9800 .
C14 H14A 0.9800 .
C14 H14B 0.9800 .
C14 H14C 0.9800 .

loop_
_geom_torsion_atom_site_label_1
_geom_torsion_atom_site_label_2
_geom_torsion_atom_site_label_3
_geom_torsion_atom_site_label_4
_geom_torsion
_geom_torsion_site_symmetry_1
_geom_torsion_site_symmetry_2
_geom_torsion_site_symmetry_3
_geom_torsion_site_symmetry_4
B1 B1 P2 C3 0.4(4) 3_556 . . .
C6 B1 P2 C3 178.78(19) . . . .
B1 B1 P2 C4 -121.7(3) 3_556 . . .
C6 B1 P2 C4 56.7(2) . . . .
B1 B1 P2 C5 123.9(3) 3_556 . . .
C6 B1 P2 C5 -57.8(2) . . . .
B1 B1 C6 C7 88.2(5) 3_556 . . .
P2 B1 C6 C7 -89.8(3) . . . .
B1 B1 C6 C11 -91.3(5) 3_556 . . .
P2 B1 C6 C11 90.7(3) . . . .
C11 C6 C7 C8 -3.1(4) . . . .
B1 C6 C7 C8 177.4(2) . . . .
C11 C6 C7 C12 176.0(3) . . . .
B1 C6 C7 C12 -3.5(4) . . . .
C6 C7 C8 C9 0.1(4) . . . .
C12 C7 C8 C9 -179.0(2) . . . .
C7 C8 C9 C10 2.9(4) . . . .
C7 C8 C9 C13 -175.4(2) . . . .
C8 C9 C10 C11 -2.9(4) . . . .
C13 C9 C10 C11 175.4(3) . . . .
C9 C10 C11 C6 -0.1(4) . . . .
C9 C10 C11 C14 177.4(3) . . . .
C7 C6 C11 C10 3.1(4) . . . .
B1 C6 C11 C10 -177.4(2) . . . .
C7 C6 C11 C14 -174.4(3) . . . .
B1 C6 C11 C14 5.2(4) . . . .
